data_7158692
loop_
_publ_author_name
'Naharwal, Sushma'
'Karishma, Pidiyara'
'Mahesha, Chikkagundagal K.'
'Bajaj, Kiran'
'Mandal, Sanjay'
'Sakhuja, Rajeev'

_publ_section_title
;
 Ruthenium-Catalyzed (Spiro)Annulation of
 N-Aryl-2,3-dihydrophthalazine-1,4-diones with Quinones to Access
 Pentacyclic Spiro-Indazolones and Fused-Cinnolines
;
_journal_name_full 'Organic &amp; Biomolecular Chemistry'
_journal_paper_doi 10.1039/D2OB00493C
_journal_year 2022
_chemical_formula_moiety 'C21 H14 N2 O4'
_chemical_formula_sum 'C21 H14 N2 O4'
_chemical_formula_weight 358.34
_space_group_crystal_system monoclinic
_space_group_IT_number 4
_space_group_name_Hall 'P 2yb'
_space_group_name_H-M_alt 'P 1 21 1'
_atom_sites_solution_hydrogens geom
_audit_creation_method SHELXL-2018/3
_audit_update_record
;
2022-04-30 deposited with the CCDC.	2022-05-11 downloaded from the CCDC.
;
_cell_angle_alpha 90
_cell_angle_beta 108.035(3)
_cell_angle_gamma 90
_cell_formula_units_Z 2
_cell_length_a 10.8392(10)
_cell_length_b 6.9083(6)
_cell_length_c 13.2119(11)
_cell_measurement_temperature 298(2)
_cell_volume 940.71(14)
_computing_structure_refinement 'SHELXL-2018/3 (Sheldrick, 2018)'
_computing_structure_solution 'SHELXT 2014/5 (Sheldrick, 2014)'
_diffrn_ambient_temperature 298(2)
_diffrn_measured_fraction_theta_full 0.997
_diffrn_measured_fraction_theta_max 0.997
_diffrn_measurement_device_type 'Bruker Kappa APEX II'
_diffrn_measurement_method 'phi and omega scan'
_diffrn_radiation_type MoK\a
_diffrn_radiation_wavelength 0.71073
_diffrn_reflns_av_R_equivalents 0.1165
_diffrn_reflns_av_unetI/netI 0.0706
_diffrn_reflns_Laue_measured_fraction_full 0.997
_diffrn_reflns_Laue_measured_fraction_max 0.997
_diffrn_reflns_limit_h_max 12
_diffrn_reflns_limit_h_min -12
_diffrn_reflns_limit_k_max 8
_diffrn_reflns_limit_k_min -8
_diffrn_reflns_limit_l_max 15
_diffrn_reflns_limit_l_min -15
_diffrn_reflns_number 24163
_diffrn_reflns_point_group_measured_fraction_full 0.993
_diffrn_reflns_point_group_measured_fraction_max 0.993
_diffrn_reflns_theta_full 25.108
_diffrn_reflns_theta_max 25.108
_diffrn_reflns_theta_min 2.919
_diffrn_source 'Sealed tube'
_exptl_absorpt_coefficient_mu 0.089
_exptl_crystal_colour white
_exptl_crystal_density_diffrn 1.265
_exptl_crystal_description block
_exptl_crystal_F_000 372
_exptl_crystal_size_max 0.23
_exptl_crystal_size_mid 0.18
_exptl_crystal_size_min 0.15
_refine_diff_density_max 0.819
_refine_diff_density_min -0.612
_refine_diff_density_rms 0.138
_refine_ls_abs_structure_details
;
 Refined as an inversion twin.
;
_refine_ls_abs_structure_Flack 4(5)
_refine_ls_extinction_coef 0.02(3)
_refine_ls_extinction_expression Fc^*^=kFc[1+0.001xFc^2^\l^3^/sin(2\q)]^-1/4^
_refine_ls_extinction_method 'SHELXL-2018/3 (Sheldrick 2018)'
_refine_ls_goodness_of_fit_ref 1.706
_refine_ls_hydrogen_treatment constr
_refine_ls_matrix_type full
_refine_ls_number_parameters 247
_refine_ls_number_reflns 3319
_refine_ls_number_restraints 5
_refine_ls_restrained_S_all 1.705
_refine_ls_R_factor_all 0.1613
_refine_ls_R_factor_gt 0.1454
_refine_ls_shift/su_max 0.001
_refine_ls_shift/su_mean 0.000
_refine_ls_structure_factor_coef Fsqd
_refine_ls_weighting_details 'w=1/[\s^2^(Fo^2^)+(0.2000P)^2^] where P=(Fo^2^+2Fc^2^)/3'
_refine_ls_weighting_scheme calc
_refine_ls_wR_factor_gt 0.3853
_refine_ls_wR_factor_ref 0.4103
_reflns_Friedel_coverage 0.827
_reflns_Friedel_fraction_full 0.988
_reflns_Friedel_fraction_max 0.988
_reflns_number_gt 2765
_reflns_number_total 3319
_reflns_threshold_expression 'I > 2\s(I)'
_cod_data_source_file d2ob00493c2.cif
_cod_data_source_block 3ba
_cod_original_sg_symbol_H-M 'P 21'
_cod_database_code 7158692
_shelx_shelxl_version_number 2018/3
_shelx_space_group_comment
;
The symmetry employed for this shelxl refinement is uniquely defined
by the following loop, which should always be used as a source of
symmetry information in preference to the above space-group names.
They are only intended as comments.
;

loop_
_space_group_symop_operation_xyz
'x, y, z'
'-x, y+1/2, -z'

loop_
_atom_site_label
_atom_site_type_symbol
_atom_site_fract_x
_atom_site_fract_y
_atom_site_fract_z
_atom_site_U_iso_or_equiv
_atom_site_adp_type
_atom_site_occupancy
_atom_site_site_symmetry_order
_atom_site_calc_flag
_atom_site_refinement_flags_posn
_atom_site_refinement_flags_adp
_atom_site_refinement_flags_occupancy
_atom_site_disorder_assembly
_atom_site_disorder_group
N001 N 0.7084(8) 0.2637(15) 0.1830(6) 0.058(3) Uani 1 1 d . . . . .
C002 C 0.5243(8) 0.2614(12) 0.0279(7) 0.042(2) Uani 1 1 d . . . . .
C003 C 0.5757(8) 0.2472(13) 0.1424(8) 0.040(2) Uani 1 1 d . . . . .
O004 O 0.5141(7) 0.2537(12) 0.2038(7) 0.063(2) Uani 1 1 d . . . . .
C005 C 0.7881(9) 0.2579(17) 0.2878(7) 0.051(3) Uani 1 1 d . . . . .
C006 C 0.6073(9) 0.2538(17) -0.0390(8) 0.057(3) Uani 1 1 d . . . . .
C007 C 0.9187(8) 0.2557(14) 0.2935(7) 0.043(2) Uani 1 1 d . . . . .
C008 C 1.0171(9) 0.2526(15) 0.3893(7) 0.044(2) Uani 1 1 d . . . . .
H008 H 1.103554 0.251266 0.391060 0.052 Uiso 1 1 calc R U . . .
C009 C 0.3930(10) 0.2451(18) -0.0222(12) 0.071(4) Uani 1 1 d . . . . .
H009 H 0.337944 0.221694 0.018282 0.085 Uiso 1 1 calc R U . . .
O010 O 0.8252(8) 0.249(4) -0.0404(7) 0.173(10) Uani 1 1 d . . . . .
C011 C 0.3406(10) 0.263(2) -0.1327(11) 0.070(4) Uani 1 1 d . . . . .
H011 H 0.251487 0.274602 -0.164839 0.084 Uiso 1 1 calc R U . . .
C012 C 0.4230(11) 0.2629(18) -0.1920(10) 0.068(4) Uani 1 1 d . . . . .
H012 H 0.389499 0.257861 -0.265836 0.081 Uiso 1 1 calc R U . . .
C013 C 0.8562(12) 0.2649(15) 0.4784(7) 0.055(3) Uani 1 1 d . . . . .
H013 H 0.835806 0.274477 0.541595 0.066 Uiso 1 1 calc R U . . .
C014 C 0.9844(12) 0.2515(17) 0.4836(7) 0.057(3) Uani 1 1 d . . . . .
N015 N 0.7917(8) 0.245(3) 0.1173(7) 0.113(7) Uani 1 1 d . . . . .
C016 C 0.7446(9) 0.282(3) 0.0111(8) 0.083(5) Uani 1 1 d . . . . .
C017 C 0.5534(11) 0.270(2) -0.1455(10) 0.065(3) Uani 1 1 d . . . . .
H017 H 0.606884 0.286548 -0.187861 0.078 Uiso 1 1 calc R U . . .
C018 C 0.7545(11) 0.2649(17) 0.3818(8) 0.055(3) Uani 1 1 d . . . . .
H018 H 0.668242 0.269342 0.380381 0.066 Uiso 1 1 calc R U . . .
C020 C 1.0966(13) 0.2386(16) 0.5907(8) 0.066(3) Uani 1 1 d . . . . .
H02A H 1.108199 0.106289 0.613959 0.099 Uiso 1 1 calc R U . . .
H02B H 1.075541 0.315798 0.643468 0.099 Uiso 1 1 calc R U . . .
H02C H 1.175335 0.285707 0.580662 0.099 Uiso 1 1 calc R U . . .
C2 C 0.9267(9) 0.250(3) 0.1810(8) 0.085(5) Uani 1 1 d D . . . .
C1 C 0.9862(12) 0.040(3) 0.1537(10) 0.095(6) Uani 1 1 d D . . . .
H1A H 0.951850 -0.067829 0.183516 0.115 Uiso 1 1 calc R U . . .
H1B H 0.965430 0.021622 0.077503 0.115 Uiso 1 1 calc R U . . .
C5 C 1.0004(14) 0.423(4) 0.1550(17) 0.153(13) Uani 1 1 d D . . . .
C10 C 1.1434(12) 0.061(3) 0.2101(12) 0.088(5) Uani 1 1 d D . . . .
O2 O 0.9320(13) 0.524(2) 0.1165(13) 0.120(5) Uani 1 1 d . . . . .
O1 O 1.2068(13) -0.076(2) 0.2761(8) 0.110(4) Uani 1 1 d . . . . .
C3 C 1.2047(12) 0.248(3) 0.1963(11) 0.088(6) Uani 1 1 d . . . . .
H3 H 1.294119 0.265362 0.218557 0.105 Uiso 1 1 calc R U . . .
C4 C 1.1376(17) 0.362(3) 0.1585(13) 0.092(6) Uani 1 1 d . . . . .
H4 H 1.171939 0.442974 0.117897 0.111 Uiso 1 1 calc R U . . .

loop_
_atom_site_aniso_label
_atom_site_aniso_U_11
_atom_site_aniso_U_22
_atom_site_aniso_U_33
_atom_site_aniso_U_23
_atom_site_aniso_U_13
_atom_site_aniso_U_12
N001 0.035(4) 0.093(7) 0.046(4) 0.001(5) 0.015(3) -0.047(5)
C002 0.039(5) 0.030(4) 0.061(6) 0.001(4) 0.021(4) 0.015(4)
C003 0.032(4) 0.035(4) 0.059(5) 0.003(4) 0.023(4) -0.007(4)
O004 0.043(4) 0.071(5) 0.083(5) 0.006(4) 0.034(4) -0.014(4)
C005 0.042(5) 0.074(7) 0.028(4) 0.024(5) 0.001(4) -0.002(5)
C006 0.038(5) 0.071(7) 0.055(6) 0.030(6) 0.005(4) -0.010(5)
C007 0.039(4) 0.050(5) 0.042(4) 0.026(4) 0.017(4) 0.005(4)
C008 0.039(4) 0.059(6) 0.037(4) 0.002(4) 0.017(4) 0.003(4)
C009 0.033(5) 0.064(7) 0.115(10) 0.057(7) 0.022(6) 0.009(5)
O010 0.043(4) 0.44(3) 0.053(4) -0.040(12) 0.032(4) -0.047(11)
C011 0.035(5) 0.080(8) 0.081(8) -0.020(7) -0.002(5) 0.003(6)
C012 0.054(6) 0.064(7) 0.064(6) 0.045(6) -0.013(5) -0.013(5)
C013 0.080(7) 0.051(6) 0.039(5) -0.012(4) 0.026(5) -0.001(5)
C014 0.068(6) 0.064(7) 0.035(5) 0.011(5) 0.008(4) -0.025(6)
N015 0.024(4) 0.28(2) 0.038(4) 0.032(8) 0.010(3) -0.043(8)
C016 0.030(5) 0.185(17) 0.033(5) 0.014(8) 0.008(4) -0.017(8)
C017 0.051(6) 0.075(8) 0.069(7) 0.027(6) 0.017(5) 0.014(6)
C018 0.058(6) 0.067(7) 0.050(5) 0.012(5) 0.031(5) 0.013(5)
C020 0.110(9) 0.050(6) 0.037(5) -0.032(5) 0.023(6) -0.037(6)
C2 0.025(4) 0.190(17) 0.039(5) 0.011(8) 0.009(4) -0.021(8)
C1 0.054(4) 0.193(17) 0.057(6) -0.017(8) 0.042(4) 0.018(6)
C5 0.042(7) 0.27(3) 0.133(16) 0.16(2) 0.012(8) -0.004(13)
C10 0.053(4) 0.140(14) 0.082(7) -0.035(9) 0.040(4) 0.025(6)
O2 0.086(7) 0.129(11) 0.142(11) 0.021(9) 0.031(8) 0.048(8)
O1 0.129(9) 0.123(10) 0.067(6) 0.020(6) 0.016(6) 0.059(9)
C3 0.038(6) 0.162(17) 0.059(7) 0.036(10) 0.009(5) -0.020(9)
C4 0.085(10) 0.138(16) 0.066(9) -0.069(10) 0.040(8) -0.040(11)

loop_
_atom_type_symbol
_atom_type_description
_atom_type_scat_dispersion_real
_atom_type_scat_dispersion_imag
_atom_type_scat_source
C C 0.0033 0.0016 'International Tables Vol C Tables 4.2.6.8 and 6.1.1.4'
H H 0.0000 0.0000 'International Tables Vol C Tables 4.2.6.8 and 6.1.1.4'
N N 0.0061 0.0033 'International Tables Vol C Tables 4.2.6.8 and 6.1.1.4'
O O 0.0106 0.0060 'International Tables Vol C Tables 4.2.6.8 and 6.1.1.4'

loop_
_geom_angle_atom_site_label_1
_geom_angle_atom_site_label_2
_geom_angle_atom_site_label_3
_geom_angle
_geom_angle_site_symmetry_1
_geom_angle_site_symmetry_3
_geom_angle_publ_flag
C003 N001 C005 129.8(8) . . ?
C003 N001 N015 122.2(8) . . ?
C005 N001 N015 106.6(7) . . ?
C009 C002 C006 116.8(10) . . ?
C009 C002 C003 120.3(9) . . ?
C006 C002 C003 121.8(8) . . ?
O004 C003 N001 117.8(9) . . ?
O004 C003 C002 126.1(8) . . ?
N001 C003 C002 114.9(7) . . ?
N001 C005 C007 111.3(8) . . ?
N001 C005 C018 129.2(9) . . ?
C007 C005 C018 119.4(9) . . ?
C017 C006 C016 121.3(10) . . ?
C017 C006 C002 118.9(9) . . ?
C016 C006 C002 117.7(10) . . ?
C008 C007 C005 122.3(8) . . ?
C008 C007 C2 129.5(8) . . ?
C005 C007 C2 108.2(8) . . ?
C007 C008 C014 118.7(8) . . ?
C007 C008 H008 120.7 . . ?
C014 C008 H008 120.7 . . ?
C002 C009 C011 121.3(11) . . ?
C002 C009 H009 119.3 . . ?
C011 C009 H009 119.3 . . ?
C012 C011 C009 118.3(9) . . ?
C012 C011 H011 120.8 . . ?
C009 C011 H011 120.8 . . ?
C017 C012 C011 121.2(12) . . ?
C017 C012 H012 119.4 . . ?
C011 C012 H012 119.4 . . ?
C014 C013 C018 122.9(8) . . ?
C014 C013 H013 118.5 . . ?
C018 C013 H013 118.5 . . ?
C013 C014 C008 119.2(9) . . ?
C013 C014 C020 123.0(9) . . ?
C008 C014 C020 117.9(10) . . ?
C016 N015 N001 119.9(10) . . ?
C016 N015 C2 125.8(8) . . ?
N001 N015 C2 110.9(8) . . ?
O010 C016 N015 114.4(12) . . ?
O010 C016 C006 120.6(11) . . ?
N015 C016 C006 116.9(9) . . ?
C006 C017 C012 121.6(11) . . ?
C006 C017 H017 119.2 . . ?
C012 C017 H017 119.2 . . ?
C005 C018 C013 117.4(9) . . ?
C005 C018 H018 121.3 . . ?
C013 C018 H018 121.3 . . ?
C014 C020 H02A 109.5 . . ?
C014 C020 H02B 109.5 . . ?
H02A C020 H02B 109.5 . . ?
C014 C020 H02C 109.5 . . ?
H02A C020 H02C 109.5 . . ?
H02B C020 H02C 109.5 . . ?
N015 C2 C007 102.5(8) . . ?
N015 C2 C5 113.1(14) . . ?
C007 C2 C5 112.9(16) . . ?
N015 C2 C1 104.0(14) . . ?
C007 C2 C1 112.2(12) . . ?
C5 C2 C1 111.5(13) . . ?
C10 C1 C2 104.1(13) . . ?
C10 C1 H1A 110.9 . . ?
C2 C1 H1A 110.9 . . ?
C10 C1 H1B 110.9 . . ?
C2 C1 H1B 110.9 . . ?
H1A C1 H1B 109.0 . . ?
O2 C5 C4 138.3(17) . . ?
O2 C5 C2 107.0(14) . . ?
C4 C5 C2 110.0(19) . . ?
O1 C10 C3 122.6(13) . . ?
O1 C10 C1 119.4(16) . . ?
C3 C10 C1 117.3(15) . . ?
C4 C3 C10 115.2(14) . . ?
C4 C3 H3 122.4 . . ?
C10 C3 H3 122.4 . . ?
C3 C4 C5 136.2(19) . . ?
C3 C4 H4 111.9 . . ?
C5 C4 H4 111.9 . . ?

loop_
_geom_bond_atom_site_label_1
_geom_bond_atom_site_label_2
_geom_bond_distance
_geom_bond_site_symmetry_2
_geom_bond_publ_flag
N001 C003 1.376(11) . ?
N001 C005 1.387(12) . ?
N001 N015 1.440(12) . ?
C002 C009 1.376(15) . ?
C002 C006 1.444(14) . ?
C002 C003 1.445(14) . ?
C003 O004 1.200(11) . ?
C005 C007 1.394(13) . ?
C005 C018 1.399(13) . ?
C006 C017 1.351(16) . ?
C006 C016 1.441(14) . ?
C007 C008 1.380(13) . ?
C007 C2 1.517(13) . ?
C008 C014 1.398(13) . ?
C008 H008 0.9300 . ?
C009 C011 1.40(2) . ?
C009 H009 0.9300 . ?
O010 C016 1.282(14) . ?
C011 C012 1.359(18) . ?
C011 H011 0.9300 . ?
C012 C017 1.356(16) . ?
C012 H012 0.9300 . ?
C013 C014 1.372(17) . ?
C013 C018 1.405(16) . ?
C013 H013 0.9300 . ?
C014 C020 1.557(16) . ?
N015 C016 1.361(14) . ?
N015 C2 1.445(12) . ?
C017 H017 0.9300 . ?
C018 H018 0.9300 . ?
C020 H02A 0.9600 . ?
C020 H02B 0.9600 . ?
C020 H02C 0.9600 . ?
C2 C5 1.54(3) . ?
C2 C1 1.67(3) . ?
C1 C10 1.64(2) . ?
C1 H1A 0.9700 . ?
C1 H1B 0.9700 . ?
C5 O2 1.03(2) . ?
C5 C4 1.53(3) . ?
C10 O1 1.32(2) . ?
C10 C3 1.49(3) . ?
C3 C4 1.08(2) . ?
C3 H3 0.9300 . ?
C4 H4 0.9300 . ?

loop_
_geom_torsion_atom_site_label_1
_geom_torsion_atom_site_label_2
_geom_torsion_atom_site_label_3
_geom_torsion_atom_site_label_4
_geom_torsion
_geom_torsion_site_symmetry_1
_geom_torsion_site_symmetry_2
_geom_torsion_site_symmetry_3
_geom_torsion_site_symmetry_4
_geom_torsion_publ_flag
C005 N001 C003 O004 11.1(18) . . . . ?
N015 N001 C003 O004 175.7(12) . . . . ?
C005 N001 C003 C002 179.6(10) . . . . ?
N015 N001 C003 C002 -15.8(17) . . . . ?
C009 C002 C003 O004 -13.3(15) . . . . ?
C006 C002 C003 O004 179.4(10) . . . . ?
C009 C002 C003 N001 179.3(10) . . . . ?
C006 C002 C003 N001 12.0(13) . . . . ?
C003 N001 C005 C007 172.4(11) . . . . ?
N015 N001 C005 C007 6.0(15) . . . . ?
C003 N001 C005 C018 -11(2) . . . . ?
N015 N001 C005 C018 -177.9(13) . . . . ?
C009 C002 C006 C017 13.0(16) . . . . ?
C003 C002 C006 C017 -179.3(10) . . . . ?
C009 C002 C006 C016 176.5(12) . . . . ?
C003 C002 C006 C016 -15.7(16) . . . . ?
N001 C005 C007 C008 179.1(9) . . . . ?
C018 C005 C007 C008 2.6(16) . . . . ?
N001 C005 C007 C2 -2.9(15) . . . . ?
C018 C005 C007 C2 -179.5(11) . . . . ?
C005 C007 C008 C014 0.1(16) . . . . ?
C2 C007 C008 C014 -177.4(13) . . . . ?
C006 C002 C009 C011 -13.6(16) . . . . ?
C003 C002 C009 C011 178.5(11) . . . . ?
C002 C009 C011 C012 11(2) . . . . ?
C009 C011 C012 C017 -8(2) . . . . ?
C018 C013 C014 C008 5.1(17) . . . . ?
C018 C013 C014 C020 -176.1(10) . . . . ?
C007 C008 C014 C013 -3.8(16) . . . . ?
C007 C008 C014 C020 177.3(9) . . . . ?
C003 N001 N015 C016 25(2) . . . . ?
C005 N001 N015 C016 -167.5(16) . . . . ?
C003 N001 N015 C2 -174.6(14) . . . . ?
C005 N001 N015 C2 -6.9(19) . . . . ?
N001 N015 C016 O010 -176.2(18) . . . . ?
C2 N015 C016 O010 26(3) . . . . ?
N001 N015 C016 C006 -27(3) . . . . ?
C2 N015 C016 C006 175.3(19) . . . . ?
C017 C006 C016 O010 -27(3) . . . . ?
C002 C006 C016 O010 169.9(18) . . . . ?
C017 C006 C016 N015 -174.0(17) . . . . ?
C002 C006 C016 N015 23(2) . . . . ?
C016 C006 C017 C012 -173.4(15) . . . . ?
C002 C006 C017 C012 -10.5(19) . . . . ?
C011 C012 C017 C006 8(2) . . . . ?
N001 C005 C018 C013 -177.3(11) . . . . ?
C007 C005 C018 C013 -1.4(16) . . . . ?
C014 C013 C018 C005 -2.4(17) . . . . ?
C016 N015 C2 C007 164(2) . . . . ?
N001 N015 C2 C007 5(2) . . . . ?
C016 N015 C2 C5 42(3) . . . . ?
N001 N015 C2 C5 -116.9(18) . . . . ?
C016 N015 C2 C1 -79(2) . . . . ?
N001 N015 C2 C1 121.9(14) . . . . ?
C008 C007 C2 N015 176.5(13) . . . . ?
C005 C007 C2 N015 -1.3(18) . . . . ?
C008 C007 C2 C5 -61.6(19) . . . . ?
C005 C007 C2 C5 120.7(12) . . . . ?
C008 C007 C2 C1 65.5(17) . . . . ?
C005 C007 C2 C1 -112.3(10) . . . . ?
N015 C2 C1 C10 171.0(10) . . . . ?
C007 C2 C1 C10 -78.9(13) . . . . ?
C5 C2 C1 C10 48.9(13) . . . . ?
N015 C2 C5 O2 19(3) . . . . ?
C007 C2 C5 O2 -97(2) . . . . ?
C1 C2 C5 O2 136(2) . . . . ?
N015 C2 C5 C4 -141.2(15) . . . . ?
C007 C2 C5 C4 102.9(19) . . . . ?
C1 C2 C5 C4 -24.5(18) . . . . ?
C2 C1 C10 O1 127.4(12) . . . . ?
C2 C1 C10 C3 -43.8(14) . . . . ?
O1 C10 C3 C4 -163.2(14) . . . . ?
C1 C10 C3 C4 8(2) . . . . ?
C10 C3 C4 C5 33(3) . . . . ?
O2 C5 C4 C3 -175(3) . . . . ?
C2 C5 C4 C3 -23(3) . . . . ?
